data_7235601
loop_
_publ_author_name
'Liu, Jing-Yu'
'Tao, Ping'
'Wang, Yong-Xia'
'Li, Yue-Sheng'

_publ_section_title
;
 Highly active half-sandwich chromium(iii) catalysts bearing
 bis(imino)pyrrole ligands for ethylene (co)polymerization
;
_journal_issue 37
_journal_name_full 'RSC Adv.'
_journal_page_first 19433
_journal_paper_doi 10.1039/C4RA02039A
_journal_volume 4
_journal_year 2014
_chemical_formula_sum 'C23 H19 Cl Cr N3'
_chemical_formula_weight 424.86
_space_group_IT_number 14
_space_group_name_Hall '-P 2ybc'
_space_group_name_H-M_alt 'P 1 21/c 1'
_symmetry_cell_setting monoclinic
_symmetry_space_group_name_H-M 'P 1 21/c 1'
_atom_sites_solution_hydrogens geom
_atom_sites_solution_primary direct
_atom_sites_solution_secondary difmap
_audit_creation_method SHELXL-97
_cell_angle_alpha 90.00
_cell_angle_beta 92.5180(10)
_cell_angle_gamma 90.00
_cell_formula_units_Z 4
_cell_length_a 17.7884(12)
_cell_length_b 7.5640(5)
_cell_length_c 14.5599(10)
_cell_measurement_reflns_used 5327
_cell_measurement_temperature 185(2)
_cell_measurement_theta_max 26.01
_cell_measurement_theta_min 2.29
_cell_volume 1957.2(2)
_computing_structure_refinement 'SHELXL-97 (Sheldrick, 1997)'
_computing_structure_solution 'SHELXS-97 (Sheldrick, 1990)'
_diffrn_ambient_temperature 185(2)
_diffrn_measured_fraction_theta_full 0.997
_diffrn_measured_fraction_theta_max 0.997
_diffrn_radiation_monochromator graphite
_diffrn_radiation_source 'fine-focus sealed tube'
_diffrn_radiation_type MoK\a
_diffrn_radiation_wavelength 0.71073
_diffrn_reflns_av_R_equivalents 0.0218
_diffrn_reflns_av_sigmaI/netI 0.0230
_diffrn_reflns_limit_h_max 21
_diffrn_reflns_limit_h_min -21
_diffrn_reflns_limit_k_max 8
_diffrn_reflns_limit_k_min -9
_diffrn_reflns_limit_l_max 17
_diffrn_reflns_limit_l_min -15
_diffrn_reflns_number 12033
_diffrn_reflns_theta_full 26.02
_diffrn_reflns_theta_max 26.02
_diffrn_reflns_theta_min 2.29
_exptl_absorpt_coefficient_mu 0.734
_exptl_absorpt_correction_T_max 0.9042
_exptl_absorpt_correction_T_min 0.7884
_exptl_absorpt_correction_type multi-scan
_exptl_crystal_colour brown
_exptl_crystal_density_diffrn 1.442
_exptl_crystal_density_method 'not measured'
_exptl_crystal_description block
_exptl_crystal_F_000 876
_exptl_crystal_size_max 0.34
_exptl_crystal_size_mid 0.21
_exptl_crystal_size_min 0.14
_refine_diff_density_max 0.342
_refine_diff_density_min -0.266
_refine_diff_density_rms 0.059
_refine_ls_extinction_method none
_refine_ls_goodness_of_fit_ref 1.036
_refine_ls_hydrogen_treatment constr
_refine_ls_matrix_type full
_refine_ls_number_parameters 253
_refine_ls_number_reflns 3846
_refine_ls_number_restraints 0
_refine_ls_restrained_S_all 1.036
_refine_ls_R_factor_all 0.0417
_refine_ls_R_factor_gt 0.0363
_refine_ls_shift/su_max 0.000
_refine_ls_shift/su_mean 0.000
_refine_ls_structure_factor_coef Fsqd
_refine_ls_weighting_details 'calc w=1/[\s^2^(Fo^2^)+(0.0521P)^2^+1.0659P] where P=(Fo^2^+2Fc^2^)/3'
_refine_ls_weighting_scheme calc
_refine_ls_wR_factor_gt 0.0940
_refine_ls_wR_factor_ref 0.0978
_reflns_number_gt 3405
_reflns_number_total 3846
_reflns_threshold_expression >2sigma(I)
_cod_data_source_file c4ra02039a2.cif
_cod_data_source_block tp2
_cod_original_sg_symbol_H-M P2(1)/c
_cod_database_code 7235601

loop_
_symmetry_equiv_pos_as_xyz
'x, y, z'
'-x, y+1/2, -z+1/2'
'-x, -y, -z'
'x, -y-1/2, z-1/2'

loop_
_atom_site_label
_atom_site_type_symbol
_atom_site_fract_x
_atom_site_fract_y
_atom_site_fract_z
_atom_site_U_iso_or_equiv
_atom_site_adp_type
_atom_site_occupancy
_atom_site_symmetry_multiplicity
_atom_site_calc_flag
_atom_site_refinement_flags
Cr1 Cr 0.206962(17) 0.30718(4) 0.03399(2) 0.02654(12) Uani 1 1 d .
Cl1 Cl 0.17530(3) 0.17157(8) -0.10210(4) 0.04030(16) Uani 1 1 d .
N2 N 0.21245(9) 0.0803(2) 0.11431(11) 0.0281(4) Uani 1 1 d .
N1 N 0.31960(9) 0.2636(2) 0.03426(11) 0.0258(3) Uani 1 1 d .
N3 N 0.34175(9) 0.5831(2) -0.08716(12) 0.0311(4) Uani 1 1 d .
C17 C 0.39342(11) 0.4744(3) -0.06067(13) 0.0282(4) Uani 1 1 d .
H17A H 0.4424 0.4958 -0.0817 0.034 Uiso 1 1 calc R
C8 C 0.41701(11) 0.0833(3) 0.08217(14) 0.0304(4) Uani 1 1 d .
H8A H 0.4445 -0.0099 0.1117 0.037 Uiso 1 1 calc R
C6 C 0.38467(11) 0.3229(3) -0.00218(13) 0.0275(4) Uani 1 1 d .
C10 C 0.28096(11) 0.0249(3) 0.12812(14) 0.0288(4) Uani 1 1 d .
H10A H 0.2916 -0.0755 0.1657 0.035 Uiso 1 1 calc R
C18 C 0.36228(11) 0.7219(3) -0.14691(13) 0.0281(4) Uani 1 1 d .
C19 C 0.41211(12) 0.6985(3) -0.21710(14) 0.0316(4) Uani 1 1 d .
H19A H 0.4340 0.5857 -0.2263 0.038 Uiso 1 1 calc R
C11 C 0.15172(11) -0.0131(3) 0.15418(14) 0.0301(4) Uani 1 1 d .
C7 C 0.44485(11) 0.2131(3) 0.02668(14) 0.0303(4) Uani 1 1 d .
H7A H 0.4958 0.2262 0.0108 0.036 Uiso 1 1 calc R
C15 C 0.09959(15) -0.1850(3) 0.27433(16) 0.0439(6) Uani 1 1 d .
H15A H 0.1046 -0.2380 0.3334 0.053 Uiso 1 1 calc R
C9 C 0.33966(11) 0.1172(3) 0.08596(13) 0.0272(4) Uani 1 1 d .
C22 C 0.34870(13) 1.0279(3) -0.19173(15) 0.0380(5) Uani 1 1 d .
H22A H 0.3272 1.1411 -0.1825 0.046 Uiso 1 1 calc R
C14 C 0.03369(14) -0.2072(3) 0.22139(17) 0.0439(6) Uani 1 1 d .
H14A H -0.0065 -0.2748 0.2441 0.053 Uiso 1 1 calc R
C16 C 0.15863(13) -0.0853(3) 0.24148(15) 0.0366(5) Uani 1 1 d .
H16A H 0.2032 -0.0671 0.2787 0.044 Uiso 1 1 calc R
C2 C 0.18291(13) 0.5910(3) 0.00942(17) 0.0409(5) Uani 1 1 d .
H2A H 0.2008 0.6625 -0.0431 0.049 Uiso 1 1 calc R
C23 C 0.32965(12) 0.8879(3) -0.13584(14) 0.0350(5) Uani 1 1 d .
H23A H 0.2942 0.9050 -0.0898 0.042 Uiso 1 1 calc R
C21 C 0.39874(12) 1.0041(3) -0.26079(15) 0.0374(5) Uani 1 1 d .
H21A H 0.4116 1.1001 -0.2991 0.045 Uiso 1 1 calc R
C12 C 0.08549(12) -0.0340(3) 0.10190(16) 0.0407(5) Uani 1 1 d .
H12A H 0.0802 0.0181 0.0426 0.049 Uiso 1 1 calc R
C20 C 0.42988(12) 0.8379(3) -0.27343(15) 0.0373(5) Uani 1 1 d .
H20A H 0.4637 0.8200 -0.3213 0.045 Uiso 1 1 calc R
C3 C 0.11381(13) 0.5047(3) 0.01164(18) 0.0431(6) Uani 1 1 d .
H3B H 0.0741 0.5021 -0.0391 0.052 Uiso 1 1 calc R
C4 C 0.10822(17) 0.4301(4) 0.0986(2) 0.0627(9) Uani 1 1 d .
H4A H 0.0636 0.3656 0.1213 0.075 Uiso 1 1 calc R
C13 C 0.02679(13) -0.1312(3) 0.13631(18) 0.0469(6) Uani 1 1 d .
H13A H -0.0187 -0.1450 0.1003 0.056 Uiso 1 1 calc R
C1 C 0.22035(17) 0.5726(3) 0.0953(2) 0.0570(7) Uani 1 1 d .
H1A H 0.2690 0.6299 0.1152 0.068 Uiso 1 1 calc R
C5 C 0.1743(2) 0.4722(4) 0.15090(18) 0.0736(11) Uani 1 1 d .
H5A H 0.1845 0.4448 0.2175 0.088 Uiso 1 1 calc R

loop_
_atom_site_aniso_label
_atom_site_aniso_U_11
_atom_site_aniso_U_22
_atom_site_aniso_U_33
_atom_site_aniso_U_23
_atom_site_aniso_U_13
_atom_site_aniso_U_12
Cr1 0.02674(18) 0.02801(19) 0.02500(19) 0.00019(12) 0.00276(13) 0.00654(12)
Cl1 0.0320(3) 0.0575(4) 0.0312(3) -0.0102(2) -0.0008(2) 0.0026(2)
N2 0.0281(8) 0.0273(9) 0.0288(9) 0.0004(7) 0.0014(7) 0.0006(7)
N1 0.0260(8) 0.0257(8) 0.0257(8) -0.0014(7) 0.0013(6) 0.0000(7)
N3 0.0308(9) 0.0317(9) 0.0312(9) 0.0019(7) 0.0064(7) -0.0006(7)
C17 0.0274(9) 0.0315(10) 0.0261(10) -0.0043(8) 0.0040(8) -0.0035(8)
C8 0.0287(10) 0.0293(10) 0.0330(11) -0.0018(8) -0.0020(8) 0.0042(8)
C6 0.0284(10) 0.0282(10) 0.0259(10) -0.0049(8) 0.0019(8) -0.0010(8)
C10 0.0311(10) 0.0252(10) 0.0298(10) 0.0001(8) -0.0013(8) 0.0029(8)
C18 0.0253(9) 0.0325(11) 0.0263(10) 0.0000(8) -0.0010(8) -0.0028(8)
C19 0.0321(10) 0.0326(11) 0.0302(11) -0.0015(8) 0.0031(8) -0.0017(8)
C11 0.0298(10) 0.0256(10) 0.0354(11) -0.0027(8) 0.0071(8) 0.0018(8)
C7 0.0264(10) 0.0331(11) 0.0315(11) -0.0041(8) 0.0021(8) 0.0011(8)
C15 0.0557(15) 0.0428(13) 0.0343(12) -0.0036(10) 0.0139(11) -0.0075(11)
C9 0.0291(10) 0.0244(10) 0.0280(10) -0.0012(8) -0.0006(8) 0.0013(8)
C22 0.0421(12) 0.0318(11) 0.0401(12) 0.0020(9) -0.0002(10) 0.0036(10)
C14 0.0428(13) 0.0391(13) 0.0515(15) -0.0098(11) 0.0204(11) -0.0102(10)
C16 0.0407(11) 0.0374(12) 0.0320(11) -0.0042(9) 0.0042(9) -0.0049(10)
C2 0.0421(12) 0.0309(12) 0.0507(14) 0.0045(10) 0.0111(10) 0.0110(10)
C23 0.0359(11) 0.0381(12) 0.0314(11) 0.0016(9) 0.0059(9) 0.0035(9)
C21 0.0392(12) 0.0383(12) 0.0344(11) 0.0096(9) -0.0025(9) -0.0079(10)
C12 0.0318(11) 0.0474(14) 0.0428(13) 0.0047(11) 0.0018(9) 0.0007(10)
C20 0.0366(11) 0.0448(13) 0.0312(11) 0.0012(9) 0.0087(9) -0.0064(10)
C3 0.0347(12) 0.0399(13) 0.0553(14) 0.0058(11) 0.0081(10) 0.0167(10)
C4 0.0675(18) 0.0471(15) 0.078(2) 0.0208(14) 0.0502(17) 0.0286(14)
C13 0.0305(11) 0.0549(15) 0.0551(15) -0.0033(12) 0.0015(10) -0.0049(11)
C1 0.0674(17) 0.0376(14) 0.0644(18) -0.0235(13) -0.0172(14) 0.0196(13)
C5 0.130(3) 0.0632(19) 0.0285(13) -0.0014(13) 0.0126(16) 0.059(2)

loop_
_atom_type_symbol
_atom_type_description
_atom_type_scat_dispersion_real
_atom_type_scat_dispersion_imag
_atom_type_scat_source
C C 0.0033 0.0016 'International Tables Vol C Tables 4.2.6.8 and 6.1.1.4'
H H 0.0000 0.0000 'International Tables Vol C Tables 4.2.6.8 and 6.1.1.4'
N N 0.0061 0.0033 'International Tables Vol C Tables 4.2.6.8 and 6.1.1.4'
Cl Cl 0.1484 0.1585 'International Tables Vol C Tables 4.2.6.8 and 6.1.1.4'
Cr Cr 0.3209 0.6236 'International Tables Vol C Tables 4.2.6.8 and 6.1.1.4'

loop_
_geom_angle_atom_site_label_1
_geom_angle_atom_site_label_2
_geom_angle_atom_site_label_3
_geom_angle
N1 Cr1 N2 80.95(6)
N1 Cr1 C1 93.32(9)
N2 Cr1 C1 121.51(9)
N1 Cr1 C5 112.52(12)
N2 Cr1 C5 92.32(9)
C1 Cr1 C5 36.98(12)
N1 Cr1 C2 109.95(8)
N2 Cr1 C2 153.63(8)
C1 Cr1 C2 36.87(10)
C5 Cr1 C2 61.41(10)
N1 Cr1 C4 149.52(11)
N2 Cr1 C4 97.20(8)
C1 Cr1 C4 61.52(12)
C5 Cr1 C4 37.00(13)
C2 Cr1 C4 60.94(9)
N1 Cr1 C3 146.16(8)
N2 Cr1 C3 130.39(8)
C1 Cr1 C3 61.23(10)
C5 Cr1 C3 61.20(10)
C2 Cr1 C3 36.40(9)
C4 Cr1 C3 36.28(9)
N1 Cr1 Cl1 97.74(5)
N2 Cr1 Cl1 96.97(5)
C1 Cr1 Cl1 141.21(8)
C5 Cr1 Cl1 149.40(10)
C2 Cr1 Cl1 104.89(7)
C4 Cr1 Cl1 112.63(10)
C3 Cr1 Cl1 91.20(7)
C10 N2 C11 119.84(17)
C10 N2 Cr1 112.04(13)
C11 N2 Cr1 128.11(13)
C6 N1 C9 105.77(15)
C6 N1 Cr1 142.82(14)
C9 N1 Cr1 111.31(12)
C17 N3 C18 117.29(16)
N3 C17 C6 126.47(18)
C7 C8 C9 105.73(18)
N1 C6 C7 109.68(17)
N1 C6 C17 127.20(18)
C7 C6 C17 123.12(18)
N2 C10 C9 118.61(18)
C19 C18 C23 118.73(19)
C19 C18 N3 122.92(18)
C23 C18 N3 118.33(17)
C20 C19 C18 120.5(2)
C12 C11 C16 119.97(19)
C12 C11 N2 118.15(18)
C16 C11 N2 121.86(18)
C8 C7 C6 107.93(18)
C14 C15 C16 120.4(2)
N1 C9 C8 110.88(17)
N1 C9 C10 117.04(17)
C8 C9 C10 131.98(19)
C21 C22 C23 120.6(2)
C13 C14 C15 119.6(2)
C11 C16 C15 119.4(2)
C3 C2 C1 108.6(2)
C3 C2 Cr1 72.95(13)
C1 C2 Cr1 71.21(14)
C22 C23 C18 120.37(19)
C22 C21 C20 119.1(2)
C11 C12 C13 119.8(2)
C19 C20 C21 120.6(2)
C2 C3 C4 108.0(2)
C2 C3 Cr1 70.64(13)
C4 C3 Cr1 71.36(13)
C3 C4 C5 108.0(2)
C3 C4 Cr1 72.36(13)
C5 C4 Cr1 70.62(14)
C14 C13 C12 120.7(2)
C2 C1 C5 107.7(3)
C2 C1 Cr1 71.92(14)
C5 C1 Cr1 71.63(16)
C1 C5 C4 107.8(2)
C1 C5 Cr1 71.39(14)
C4 C5 Cr1 72.37(15)

loop_
_geom_bond_atom_site_label_1
_geom_bond_atom_site_label_2
_geom_bond_distance
Cr1 N1 2.0304(16)
Cr1 N2 2.0766(17)
Cr1 C1 2.206(2)
Cr1 C5 2.209(2)
Cr1 C2 2.215(2)
Cr1 C4 2.231(2)
Cr1 C3 2.244(2)
Cr1 Cl1 2.2799(6)
N2 C10 1.296(3)
N2 C11 1.435(2)
N1 C6 1.370(2)
N1 C9 1.377(2)
N3 C17 1.280(3)
N3 C18 1.421(3)
C17 C6 1.441(3)
C8 C7 1.378(3)
C8 C9 1.403(3)
C6 C7 1.404(3)
C10 C9 1.418(3)
C18 C19 1.393(3)
C18 C23 1.395(3)
C19 C20 1.381(3)
C11 C12 1.383(3)
C11 C16 1.384(3)
C15 C14 1.385(4)
C15 C16 1.394(3)
C22 C21 1.384(3)
C22 C23 1.387(3)
C14 C13 1.366(4)
C2 C3 1.393(3)
C2 C1 1.398(4)
C21 C20 1.389(3)
C12 C13 1.388(3)
C3 C4 1.394(4)
C4 C5 1.409(5)
C1 C5 1.400(5)
